data_4030398
loop_
_publ_author_name
'Xu, Yinfeng'
'Liu, Ping'
'Li, Shun-Li'
'Sun, Peipei'

_publ_section_title
;
 Palladium-Catalyzed ortho-Sulfonylation of 2-Aryloxypyridines and
 Subsequent Formation of ortho-Sulfonylated Phenols.
;
_journal_issue 2
_journal_name_full 'The Journal of organic chemistry'
_journal_page_first 1269
_journal_page_last 1274
_journal_paper_doi 10.1021/jo5026095
_journal_volume 80
_journal_year 2015
_chemical_formula_moiety 'C18 H14 Br N O3 S'
_chemical_formula_sum 'C18 H14 Br N O3 S'
_chemical_formula_weight 404.27
_chemical_name_systematic
;
 ?
;
_space_group_crystal_system monoclinic
_space_group_IT_number 14
_space_group_name_Hall '-P 2ybc'
_space_group_name_H-M_alt 'P 1 21/c 1'
_symmetry_space_group_name_Hall '-P 2ybc'
_symmetry_space_group_name_H-M 'P 1 21/c 1'
_atom_sites_solution_hydrogens geom
_atom_sites_solution_primary direct
_atom_sites_solution_secondary difmap
_audit_creation_method SHELXL-97
_cell_angle_alpha 90.00
_cell_angle_beta 107.902(3)
_cell_angle_gamma 90.00
_cell_formula_units_Z 4
_cell_length_a 16.205(3)
_cell_length_b 7.345(2)
_cell_length_c 14.907(2)
_cell_measurement_temperature 293(2)
_cell_volume 1688.4(6)
_computing_cell_refinement 'SAINT (Bruker, 1999)'
_computing_data_collection 'SMART (Bruker, 1997)'
_computing_data_reduction SAINT
_computing_molecular_graphics 'SHELXTL-PLUS (Sheldrick, 1990)'
_computing_publication_material SHELXL-97
_computing_structure_refinement 'SHELXL-97 (Sheldrick, 1997'
_computing_structure_solution 'SHELXS-97(Sheldrick, 1997)'
_diffrn_ambient_temperature 293(2)
_diffrn_measured_fraction_theta_full 0.998
_diffrn_measured_fraction_theta_max 0.989
_diffrn_measurement_device_type 'Bruker APEX CCD area-detector'
_diffrn_measurement_method '\f and \w scans'
_diffrn_radiation_monochromator graphite
_diffrn_radiation_source 'fine-focus sealed tube'
_diffrn_radiation_type MoK\a
_diffrn_radiation_wavelength 0.71069
_diffrn_reflns_av_R_equivalents 0.0573
_diffrn_reflns_av_sigmaI/netI 0.0591
_diffrn_reflns_limit_h_max 19
_diffrn_reflns_limit_h_min -19
_diffrn_reflns_limit_k_max 9
_diffrn_reflns_limit_k_min -8
_diffrn_reflns_limit_l_max 18
_diffrn_reflns_limit_l_min -17
_diffrn_reflns_number 12223
_diffrn_reflns_theta_full 25.00
_diffrn_reflns_theta_max 26.07
_diffrn_reflns_theta_min 2.64
_diffrn_standards_decay_% none
_diffrn_standards_interval_count none
_diffrn_standards_interval_time none
_diffrn_standards_number none
_exptl_absorpt_coefficient_mu 2.574
_exptl_absorpt_correction_T_max 0.761
_exptl_absorpt_correction_T_min 0.740
_exptl_absorpt_correction_type multi-scan
_exptl_absorpt_process_details '(North et al., 1968)'
_exptl_crystal_colour yellow
_exptl_crystal_density_diffrn 1.590
_exptl_crystal_density_method 'not measured'
_exptl_crystal_description block
_exptl_crystal_F_000 816
_exptl_crystal_size_max 0.121
_exptl_crystal_size_mid 0.116
_exptl_crystal_size_min 0.106
_refine_diff_density_max 0.478
_refine_diff_density_min -0.619
_refine_diff_density_rms 0.082
_refine_ls_extinction_method none
_refine_ls_goodness_of_fit_ref 1.012
_refine_ls_hydrogen_treatment mixed
_refine_ls_matrix_type full
_refine_ls_number_parameters 217
_refine_ls_number_reflns 3299
_refine_ls_number_restraints 0
_refine_ls_restrained_S_all 1.012
_refine_ls_R_factor_all 0.0918
_refine_ls_R_factor_gt 0.0460
_refine_ls_shift/su_max 0.000
_refine_ls_shift/su_mean 0.000
_refine_ls_structure_factor_coef Fsqd
_refine_ls_weighting_details 'calc w=1/[\s^2^(Fo^2^)+(0.0765P)^2^+0.0000P] where P=(Fo^2^+2Fc^2^)/3'
_refine_ls_weighting_scheme calc
_refine_ls_wR_factor_gt 0.1184
_refine_ls_wR_factor_ref 0.1424
_reflns_number_gt 2059
_reflns_number_total 3299
_reflns_threshold_expression >2sigma(I)
_cod_data_source_file jo5026095_si_003.cif
_cod_data_source_block nn
_cod_depositor_comments 'Adding full bibliography for 4030397--4030398.cif.'
_cod_original_cell_volume 1688.4(7)
_cod_database_code 4030398

loop_
_symmetry_equiv_pos_as_xyz
'x, y, z'
'-x, y+1/2, -z+1/2'
'-x, -y, -z'
'x, -y-1/2, z-1/2'

loop_
_atom_site_label
_atom_site_type_symbol
_atom_site_fract_x
_atom_site_fract_y
_atom_site_fract_z
_atom_site_U_iso_or_equiv
_atom_site_adp_type
_atom_site_occupancy
_atom_site_symmetry_multiplicity
_atom_site_calc_flag
_atom_site_refinement_flags
Br1 Br -0.02470(3) 0.79476(8) 0.13214(4) 0.0700(3) Uani 1 1 d .
S1 S 0.26412(8) 0.24025(15) 0.08466(8) 0.0415(3) Uani 1 1 d .
O3 O 0.26215(16) 0.1239(3) 0.27844(18) 0.0341(6) Uani 1 1 d .
N1 N 0.3186(2) -0.1672(4) 0.2951(2) 0.0374(8) Uani 1 1 d .
O1 O 0.2292(2) 0.0597(4) 0.0724(2) 0.0545(8) Uani 1 1 d .
C13 C 0.3504(3) 0.2514(5) 0.1912(3) 0.0326(9) Uani 1 1 d .
C7 C 0.2581(2) -0.0569(5) 0.3034(2) 0.0280(9) Uani 1 1 d .
O2 O 0.2962(2) 0.3143(5) 0.0124(2) 0.0617(10) Uani 1 1 d .
C12 C 0.3424(2) 0.1880(5) 0.2759(3) 0.0312(9) Uani 1 1 d .
C14 C 0.4297(3) 0.3258(6) 0.1912(3) 0.0445(11) Uani 1 1 d .
H10 H 0.4363 0.3701 0.1354 0.053 Uiso 1 1 calc R
C11 C 0.3116(3) -0.3414(6) 0.3179(3) 0.0446(11) Uani 1 1 d .
H11 H 0.3537 -0.4228 0.3123 0.054 Uiso 1 1 calc R
C8 C 0.1894(3) -0.1055(6) 0.3343(3) 0.0409(10) Uani 1 1 d .
H12 H 0.1484 -0.0208 0.3392 0.049 Uiso 1 1 calc R
C6 C 0.1139(3) 0.3277(6) 0.1237(3) 0.0438(11) Uani 1 1 d .
H13 H 0.1091 0.2040 0.1345 0.053 Uiso 1 1 calc R
C1 C 0.1846(3) 0.3915(6) 0.0991(3) 0.0351(9) Uani 1 1 d .
C2 C 0.1920(3) 0.5760(6) 0.0843(3) 0.0431(11) Uani 1 1 d .
H15 H 0.2394 0.6194 0.0680 0.052 Uiso 1 1 calc R
C4 C 0.0605(3) 0.6304(6) 0.1175(3) 0.0405(10) Uani 1 1 d .
C17 C 0.4105(3) 0.2007(5) 0.3579(3) 0.0381(10) Uani 1 1 d .
H17 H 0.4035 0.1593 0.4141 0.046 Uiso 1 1 calc R
C10 C 0.2461(3) -0.4071(6) 0.3490(3) 0.0505(12) Uani 1 1 d .
H18 H 0.2432 -0.5295 0.3637 0.061 Uiso 1 1 calc R
C15 C 0.4977(3) 0.3340(6) 0.2725(4) 0.0468(12) Uani 1 1 d .
H19 H 0.5505 0.3804 0.2706 0.056 Uiso 1 1 calc R
C16 C 0.4895(3) 0.2745(5) 0.3580(3) 0.0434(11) Uani 1 1 d .
C3 C 0.1297(3) 0.6961(6) 0.0936(3) 0.0458(11) Uani 1 1 d .
H21 H 0.1348 0.8201 0.0837 0.055 Uiso 1 1 calc R
C9 C 0.1846(3) -0.2844(7) 0.3575(3) 0.0539(13) Uani 1 1 d .
H22 H 0.1396 -0.3235 0.3792 0.065 Uiso 1 1 calc R
C5 C 0.0515(3) 0.4453(6) 0.1323(3) 0.0471(11) Uani 1 1 d .
H23 H 0.0037 0.4022 0.1479 0.057 Uiso 1 1 calc R
C18 C 0.5637(3) 0.2887(8) 0.4478(4) 0.0717(16) Uani 1 1 d .
H24A H 0.5465 0.2401 0.4991 0.107 Uiso 1 1 calc R
H24B H 0.5799 0.4141 0.4601 0.107 Uiso 1 1 calc R
H24C H 0.6123 0.2209 0.4415 0.107 Uiso 1 1 calc R

loop_
_atom_site_aniso_label
_atom_site_aniso_U_11
_atom_site_aniso_U_22
_atom_site_aniso_U_33
_atom_site_aniso_U_23
_atom_site_aniso_U_13
_atom_site_aniso_U_12
Br1 0.0542(4) 0.0755(4) 0.0782(4) -0.0146(3) 0.0174(3) 0.0170(3)
S1 0.0518(7) 0.0409(6) 0.0373(6) -0.0030(5) 0.0217(5) 0.0004(5)
O3 0.0290(14) 0.0291(15) 0.0492(17) 0.0092(12) 0.0195(12) 0.0038(12)
N1 0.0372(19) 0.030(2) 0.048(2) 0.0021(15) 0.0183(16) 0.0021(15)
O1 0.069(2) 0.0395(18) 0.0570(19) -0.0146(15) 0.0219(17) -0.0069(16)
C13 0.038(2) 0.025(2) 0.041(2) 0.0039(17) 0.0204(19) 0.0020(17)
C7 0.036(2) 0.023(2) 0.026(2) 0.0013(15) 0.0104(17) -0.0009(17)
O2 0.077(2) 0.078(3) 0.0444(18) 0.0062(17) 0.0403(18) 0.0097(19)
C12 0.036(2) 0.020(2) 0.043(2) 0.0007(17) 0.0197(19) 0.0015(16)
C14 0.046(3) 0.036(3) 0.062(3) 0.004(2) 0.032(2) -0.003(2)
C11 0.051(3) 0.031(2) 0.052(3) -0.006(2) 0.016(2) 0.006(2)
C8 0.039(2) 0.036(2) 0.055(3) -0.005(2) 0.026(2) -0.0070(19)
C6 0.044(3) 0.042(3) 0.047(3) 0.006(2) 0.017(2) -0.007(2)
C1 0.039(2) 0.036(2) 0.029(2) 0.0014(17) 0.0084(18) -0.0005(19)
C2 0.040(2) 0.047(3) 0.046(3) 0.002(2) 0.018(2) -0.007(2)
C4 0.037(2) 0.046(3) 0.035(2) -0.0053(19) 0.0071(19) 0.002(2)
C17 0.039(2) 0.034(2) 0.044(2) 0.0047(19) 0.017(2) 0.0033(19)
C10 0.071(3) 0.032(3) 0.047(3) -0.003(2) 0.016(2) -0.009(2)
C15 0.035(2) 0.029(2) 0.084(4) -0.002(2) 0.030(2) -0.0071(18)
C16 0.036(2) 0.031(2) 0.065(3) -0.001(2) 0.017(2) 0.0022(19)
C3 0.052(3) 0.038(3) 0.046(3) 0.000(2) 0.013(2) -0.002(2)
C9 0.059(3) 0.056(3) 0.057(3) -0.004(2) 0.033(3) -0.022(3)
C5 0.037(2) 0.057(3) 0.050(3) 0.004(2) 0.016(2) -0.005(2)
C18 0.048(3) 0.076(4) 0.082(4) -0.019(3) 0.007(3) -0.003(3)

loop_
_atom_type_symbol
_atom_type_description
_atom_type_scat_dispersion_real
_atom_type_scat_dispersion_imag
_atom_type_scat_source
C C 0.0033 0.0016 'International Tables Vol C Tables 4.2.6.8 and 6.1.1.4'
H H 0.0000 0.0000 'International Tables Vol C Tables 4.2.6.8 and 6.1.1.4'
N N 0.0061 0.0033 'International Tables Vol C Tables 4.2.6.8 and 6.1.1.4'
O O 0.0106 0.0060 'International Tables Vol C Tables 4.2.6.8 and 6.1.1.4'
S S 0.1246 0.1234 'International Tables Vol C Tables 4.2.6.8 and 6.1.1.4'
Br Br -0.2901 2.4595 'International Tables Vol C Tables 4.2.6.8 and 6.1.1.4'

loop_
_geom_angle_atom_site_label_1
_geom_angle_atom_site_label_2
_geom_angle_atom_site_label_3
_geom_angle
O1 S1 O2 118.3(2)
O1 S1 C1 108.89(19)
O2 S1 C1 107.37(19)
O1 S1 C13 109.28(19)
O2 S1 C13 106.7(2)
C1 S1 C13 105.52(18)
C7 O3 C12 116.9(3)
C7 N1 C11 116.4(3)
C12 C13 C14 118.3(4)
C12 C13 S1 122.2(3)
C14 C13 S1 119.5(3)
N1 C7 C8 125.3(4)
N1 C7 O3 118.1(3)
C8 C7 O3 116.6(3)
C17 C12 C13 120.8(4)
C17 C12 O3 119.9(3)
C13 C12 O3 119.1(3)
C15 C14 C13 120.6(4)
C15 C14 H10 119.7
C13 C14 H10 119.7
N1 C11 C10 123.9(4)
N1 C11 H11 118.0
C10 C11 H11 118.0
C9 C8 C7 116.7(4)
C9 C8 H12 121.7
C7 C8 H12 121.7
C5 C6 C1 120.4(4)
C5 C6 H13 119.8
C1 C6 H13 119.8
C2 C1 C6 119.5(4)
C2 C1 S1 119.6(3)
C6 C1 S1 120.8(3)
C3 C2 C1 120.5(4)
C3 C2 H15 119.7
C1 C2 H15 119.7
C3 C4 C5 121.4(4)
C3 C4 Br1 119.4(3)
C5 C4 Br1 119.3(3)
C12 C17 C16 121.0(4)
C12 C17 H17 119.5
C16 C17 H17 119.5
C11 C10 C9 117.3(4)
C11 C10 H18 121.4
C9 C10 H18 121.4
C14 C15 C16 121.4(4)
C14 C15 H19 119.3
C16 C15 H19 119.3
C17 C16 C15 117.9(4)
C17 C16 C18 120.9(4)
C15 C16 C18 121.2(4)
C4 C3 C2 119.1(4)
C4 C3 H21 120.5
C2 C3 H21 120.5
C8 C9 C10 120.4(4)
C8 C9 H22 119.8
C10 C9 H22 119.8
C6 C5 C4 119.1(4)
C6 C5 H23 120.5
C4 C5 H23 120.5
C16 C18 H24A 109.5
C16 C18 H24B 109.5
H24A C18 H24B 109.5
C16 C18 H24C 109.5
H24A C18 H24C 109.5
H24B C18 H24C 109.5

loop_
_geom_bond_atom_site_label_1
_geom_bond_atom_site_label_2
_geom_bond_distance
Br1 C4 1.896(4)
S1 O1 1.431(3)
S1 O2 1.439(3)
S1 C1 1.764(4)
S1 C13 1.766(4)
O3 C7 1.385(4)
O3 C12 1.395(4)
N1 C7 1.306(5)
N1 C11 1.337(5)
C13 C12 1.388(5)
C13 C14 1.396(6)
C7 C8 1.376(5)
C12 C17 1.374(5)
C14 C15 1.365(6)
C14 H10 0.9300
C11 C10 1.370(6)
C11 H11 0.9300
C8 C9 1.367(6)
C8 H12 0.9300
C6 C5 1.366(6)
C6 C1 1.387(6)
C6 H13 0.9300
C1 C2 1.384(6)
C2 C3 1.379(6)
C2 H15 0.9300
C4 C3 1.366(6)
C4 C5 1.392(6)
C17 C16 1.389(6)
C17 H17 0.9300
C10 C9 1.378(7)
C10 H18 0.9300
C15 C16 1.393(6)
C15 H19 0.9300
C16 C18 1.503(6)
C3 H21 0.9300
C9 H22 0.9300
C5 H23 0.9300
C18 H24A 0.9600
C18 H24B 0.9600
C18 H24C 0.9600

loop_
_geom_torsion_atom_site_label_1
_geom_torsion_atom_site_label_2
_geom_torsion_atom_site_label_3
_geom_torsion_atom_site_label_4
_geom_torsion
O1 S1 C13 C12 -49.9(4)
O2 S1 C13 C12 -178.9(3)
C1 S1 C13 C12 67.1(4)
O1 S1 C13 C14 130.0(3)
O2 S1 C13 C14 1.0(4)
C1 S1 C13 C14 -113.1(3)
C11 N1 C7 C8 0.9(6)
C11 N1 C7 O3 -178.6(3)
C12 O3 C7 N1 -20.1(5)
C12 O3 C7 C8 160.3(3)
C14 C13 C12 C17 1.0(6)
S1 C13 C12 C17 -179.1(3)
C14 C13 C12 O3 176.0(3)
S1 C13 C12 O3 -4.2(5)
C7 O3 C12 C17 -66.6(4)
C7 O3 C12 C13 118.4(4)
C12 C13 C14 C15 0.6(6)
S1 C13 C14 C15 -179.3(3)
C7 N1 C11 C10 -0.4(6)
N1 C7 C8 C9 -0.5(6)
O3 C7 C8 C9 179.0(4)
C5 C6 C1 C2 0.8(6)
C5 C6 C1 S1 -178.3(3)
O1 S1 C1 C2 -160.9(3)
O2 S1 C1 C2 -31.7(4)
C13 S1 C1 C2 81.9(3)
O1 S1 C1 C6 18.2(4)
O2 S1 C1 C6 147.4(3)
C13 S1 C1 C6 -99.0(3)
C6 C1 C2 C3 -0.3(6)
S1 C1 C2 C3 178.9(3)
C13 C12 C17 C16 -1.1(6)
O3 C12 C17 C16 -176.0(3)
N1 C11 C10 C9 -0.5(7)
C13 C14 C15 C16 -2.1(6)
C12 C17 C16 C15 -0.4(6)
C12 C17 C16 C18 179.9(4)
C14 C15 C16 C17 2.0(6)
C14 C15 C16 C18 -178.3(4)
C5 C4 C3 C2 -0.2(6)
Br1 C4 C3 C2 179.1(3)
C1 C2 C3 C4 0.0(6)
C7 C8 C9 C10 -0.5(7)
C11 C10 C9 C8 0.9(7)
C1 C6 C5 C4 -1.0(6)
C3 C4 C5 C6 0.8(6)
Br1 C4 C5 C6 -178.6(3)
